data_2243445
loop_
_publ_author_name
'\"Ozkaraca, Kadriye'
'Akkurt, Mehmet'
'Shikhaliyev, Namiq Q.'
'Askerova, Ulviyya F.'
'Suleymanova, Gulnar T.'
'Mammadova, Gunay Z.'
'Mlowe, Sixberth'

_publ_section_title
;
 Crystal structure and Hirshfeld surface analysis of
 4-{2,2-dichloro-1-[(<i>E</i>)-2-(4-methylphenyl)diazen-1-yl]ethenyl}-<i>N</i>,<i>N</i>-dimethylaniline
;
_journal_issue 7
_journal_name_full 'Acta Crystallographica Section E'
_journal_page_first 1122
_journal_page_last 1125
_journal_paper_doi 10.1107/S2056989020007744
_journal_volume 76
_journal_year 2020
_chemical_formula_iupac 'C17 H17 Cl2 N3'
_chemical_formula_moiety 'C17 H17 Cl2 N3'
_chemical_formula_sum 'C17 H17 Cl2 N3'
_chemical_formula_weight 334.23
_chemical_name_systematic
4-{2,2-Dichloro-1-[(<i>E</i>)-2-(4-methylphenyl)diazen-1-yl]ethenyl}-<i>N</i>,<i>N</i>-dimethylaniline
_space_group_crystal_system triclinic
_space_group_IT_number 2
_space_group_name_Hall '-P 1'
_space_group_name_H-M_alt 'P -1'
_atom_sites_solution_hydrogens geom
_cell_angle_alpha 114.162(5)
_cell_angle_beta 109.930(5)
_cell_angle_gamma 90.917(6)
_cell_formula_units_Z 2
_cell_length_a 9.5967(15)
_cell_length_b 9.6767(15)
_cell_length_c 10.8043(17)
_cell_measurement_reflns_used 8175
_cell_measurement_temperature 296(2)
_cell_measurement_theta_max 26.10
_cell_measurement_theta_min 2.23
_cell_volume 846.3(2)
_computing_cell_refinement
;
SAINT (Bruker, 2007)
;
_computing_data_collection
;
APEX3 (Bruker, 2007)
;
_computing_data_reduction
;
SAINT (Bruker, 2007)
;
_computing_molecular_graphics
;
ORTEP-3 for Windows (Farrugia, 2012)
;
_computing_publication_material
;
PLATON (Spek, 2020)
;
_computing_structure_refinement
;
<i>SHELXL2016/6</i> (Sheldrick, 2015b)
;
_computing_structure_solution
;
<i>SHELXT2016/6</i> (Sheldrick, 2015a)
;
_diffrn_ambient_temperature 296(2)
_diffrn_measured_fraction_theta_full 0.976
_diffrn_measured_fraction_theta_max 0.977
_diffrn_measurement_device_type 'Bruker APEXII PHOTON 100 detector'
_diffrn_measurement_method '\f and \w scans'
_diffrn_radiation_type MoK\a
_diffrn_radiation_wavelength 0.71073
_diffrn_reflns_av_R_equivalents 0.0364
_diffrn_reflns_av_unetI/netI 0.0277
_diffrn_reflns_limit_h_max 11
_diffrn_reflns_limit_h_min -11
_diffrn_reflns_limit_k_max 11
_diffrn_reflns_limit_k_min -11
_diffrn_reflns_limit_l_max 13
_diffrn_reflns_limit_l_min -13
_diffrn_reflns_number 13168
_diffrn_reflns_theta_full 25.242
_diffrn_reflns_theta_max 26.126
_diffrn_reflns_theta_min 2.423
_diffrn_standards_decay_% 0
_diffrn_standards_interval_count 0
_diffrn_standards_interval_time 0
_diffrn_standards_number 0
_exptl_absorpt_coefficient_mu 0.383
_exptl_absorpt_correction_T_max 0.894
_exptl_absorpt_correction_T_min 0.875
_exptl_absorpt_correction_type multi-scan
_exptl_absorpt_process_details
;
(SADABS; Bruker, 2003)
;
_exptl_crystal_colour orange
_exptl_crystal_density_diffrn 1.312
_exptl_crystal_description block
_exptl_crystal_F_000 348
_exptl_crystal_size_max 0.340
_exptl_crystal_size_mid 0.310
_exptl_crystal_size_min 0.250
_refine_diff_density_max 0.191
_refine_diff_density_min -0.300
_refine_ls_extinction_method none
_refine_ls_goodness_of_fit_ref 1.051
_refine_ls_hydrogen_treatment constr
_refine_ls_matrix_type full
_refine_ls_number_parameters 202
_refine_ls_number_reflns 3286
_refine_ls_number_restraints 0
_refine_ls_restrained_S_all 1.051
_refine_ls_R_factor_all 0.0489
_refine_ls_R_factor_gt 0.0407
_refine_ls_shift/su_max 0.001
_refine_ls_shift/su_mean 0.000
_refine_ls_structure_factor_coef Fsqd
_refine_ls_weighting_details 'w=1/[\s^2^(Fo^2^)+(0.0413P)^2^+0.2744P] where P=(Fo^2^+2Fc^2^)/3'
_refine_ls_weighting_scheme calc
_refine_ls_wR_factor_gt 0.1003
_refine_ls_wR_factor_ref 0.1086
_reflns_number_gt 2808
_reflns_number_total 3286
_reflns_threshold_expression 'I > 2\s(I)'
_cod_data_source_file is5539sup1.cif
_cod_data_source_block I
_cod_database_code 2243445
_shelx_space_group_comment
;
The symmetry employed for this shelxl refinement is uniquely defined
by the following loop, which should always be used as a source of
symmetry information in preference to the above space-group names.
They are only intended as comments.
;
_shelx_estimated_absorpt_t_min 0.881
_shelx_estimated_absorpt_t_max 0.910

loop_
_space_group_symop_operation_xyz
'x, y, z'
'-x, -y, -z'

loop_
_atom_site_type_symbol
_atom_site_label
_atom_site_fract_x
_atom_site_fract_y
_atom_site_fract_z
_atom_site_U_iso_or_equiv
_atom_site_adp_type
_atom_site_calc_flag
_atom_site_occupancy
_atom_site_disorder_assembly
_atom_site_disorder_group
C C1 0.62327(18) 0.77347(17) 0.27963(16) 0.0430(3) Uani d 1 . .
C C2 0.55622(19) 0.69400(19) 0.12860(18) 0.0511(4) Uani d 1 . .
H H2A 0.458599 0.638289 0.084781 0.061 Uiso calc 1 . .
C C3 0.6330(2) 0.6968(2) 0.04271(18) 0.0556(4) Uani d 1 . .
H H3A 0.586196 0.643088 -0.058810 0.067 Uiso calc 1 . .
C C4 0.7787(2) 0.77812(19) 0.1045(2) 0.0524(4) Uani d 1 . .
C C5 0.8437(2) 0.8594(2) 0.2560(2) 0.0546(4) Uani d 1 . .
H H5A 0.940803 0.916211 0.299537 0.065 Uiso calc 1 . .
C C6 0.76843(19) 0.85845(19) 0.34383(18) 0.0504(4) Uani d 1 . .
H H6A 0.814274 0.914147 0.445239 0.060 Uiso calc 1 . .
C C7 0.50704(19) 0.81792(18) 0.56909(17) 0.0466(4) Uani d 1 . .
C C8 0.36451(18) 0.70537(18) 0.49547(17) 0.0459(4) Uani d 1 . .
C C9 0.3511(2) 0.58051(19) 0.52632(19) 0.0516(4) Uani d 1 . .
H H9A 0.432363 0.569863 0.597144 0.062 Uiso calc 1 . .
C C10 0.2204(2) 0.4724(2) 0.4546(2) 0.0533(4) Uani d 1 . .
H H10A 0.215848 0.390240 0.477657 0.064 Uiso calc 1 . .
C C11 0.09506(19) 0.48342(19) 0.34826(19) 0.0508(4) Uani d 1 . .
C C12 0.1089(2) 0.6101(2) 0.3183(2) 0.0553(4) Uani d 1 . .
H H12A 0.027551 0.622051 0.248519 0.066 Uiso calc 1 . .
C C13 0.2401(2) 0.7167(2) 0.39000(19) 0.0527(4) Uani d 1 . .
H H13A 0.245451 0.798834 0.366953 0.063 Uiso calc 1 . .
C C14 0.8640(3) 0.7763(3) 0.0098(3) 0.0783(6) Uani d 1 . .
H H14A 0.889625 0.879225 0.023489 0.118 Uiso calc 1 . .
H H14B 0.802118 0.712384 -0.091347 0.118 Uiso calc 1 . .
H H14C 0.954396 0.736056 0.036936 0.118 Uiso calc 1 . .
C C15 0.5678(2) 0.9067(2) 0.71430(18) 0.0517(4) Uani d 1 . .
C C16 -0.0462(3) 0.2427(2) 0.3018(3) 0.0794(6) Uani d 1 . .
H H16A 0.034913 0.189498 0.288174 0.119 Uiso calc 1 . .
H H16B -0.140759 0.175108 0.234394 0.119 Uiso calc 1 . .
H H16C -0.039713 0.274646 0.400506 0.119 Uiso calc 1 . .
C C17 -0.1688(2) 0.3981(3) 0.1783(3) 0.0790(6) Uani d 1 . .
H H17A -0.149409 0.401936 0.098146 0.118 Uiso calc 1 . .
H H17B -0.196497 0.493105 0.230865 0.118 Uiso calc 1 . .
H H17C -0.249623 0.314219 0.140945 0.118 Uiso calc 1 . .
Cl Cl1 0.73773(6) 1.03097(6) 0.80319(5) 0.07071(18) Uani d 1 . .
Cl Cl2 0.48299(7) 0.90774(6) 0.82988(5) 0.07116(18) Uani d 1 . .
N N1 0.53535(15) 0.75555(15) 0.35683(14) 0.0473(3) Uani d 1 . .
N N2 0.59263(16) 0.83959(15) 0.49225(14) 0.0477(3) Uani d 1 . .
N N3 -0.03590(19) 0.37582(19) 0.2751(2) 0.0710(5) Uani d 1 . .

loop_
_atom_site_aniso_label
_atom_site_aniso_U_11
_atom_site_aniso_U_22
_atom_site_aniso_U_33
_atom_site_aniso_U_12
_atom_site_aniso_U_13
_atom_site_aniso_U_23
C1 0.0496(8) 0.0432(8) 0.0417(7) 0.0113(6) 0.0216(6) 0.0203(6)
C2 0.0529(9) 0.0533(9) 0.0430(8) 0.0018(7) 0.0187(7) 0.0176(7)
C3 0.0691(11) 0.0580(10) 0.0405(8) 0.0085(8) 0.0239(8) 0.0201(7)
C4 0.0623(10) 0.0522(9) 0.0586(10) 0.0173(8) 0.0346(8) 0.0295(8)
C5 0.0500(9) 0.0553(9) 0.0615(10) 0.0073(7) 0.0249(8) 0.0258(8)
C6 0.0524(9) 0.0511(9) 0.0422(8) 0.0061(7) 0.0166(7) 0.0168(7)
C7 0.0562(9) 0.0502(8) 0.0468(8) 0.0194(7) 0.0268(7) 0.0277(7)
C8 0.0526(9) 0.0510(8) 0.0468(8) 0.0180(7) 0.0279(7) 0.0259(7)
C9 0.0584(10) 0.0587(10) 0.0550(9) 0.0246(8) 0.0286(8) 0.0349(8)
C10 0.0627(10) 0.0520(9) 0.0665(10) 0.0217(8) 0.0348(9) 0.0372(8)
C11 0.0547(9) 0.0504(9) 0.0585(9) 0.0183(7) 0.0311(8) 0.0264(8)
C12 0.0539(10) 0.0627(10) 0.0604(10) 0.0189(8) 0.0223(8) 0.0367(9)
C13 0.0615(10) 0.0551(9) 0.0593(10) 0.0200(8) 0.0283(8) 0.0369(8)
C14 0.0881(15) 0.0940(15) 0.0805(14) 0.0209(12) 0.0559(13) 0.0447(12)
C15 0.0640(10) 0.0548(9) 0.0462(8) 0.0167(8) 0.0275(8) 0.0259(7)
C16 0.0795(14) 0.0573(11) 0.1090(18) 0.0117(10) 0.0443(13) 0.0369(12)
C17 0.0613(12) 0.0817(14) 0.0822(14) 0.0056(10) 0.0186(11) 0.0327(12)
Cl1 0.0783(3) 0.0738(3) 0.0505(3) -0.0015(2) 0.0190(2) 0.0236(2)
Cl2 0.0960(4) 0.0798(3) 0.0523(3) 0.0182(3) 0.0452(3) 0.0289(2)
N1 0.0530(8) 0.0512(7) 0.0426(7) 0.0111(6) 0.0231(6) 0.0212(6)
N2 0.0563(8) 0.0500(7) 0.0440(7) 0.0118(6) 0.0248(6) 0.0228(6)
N3 0.0598(9) 0.0643(10) 0.0933(12) 0.0091(7) 0.0258(9) 0.0415(9)

loop_
_atom_type_symbol
_atom_type_description
_atom_type_scat_dispersion_real
_atom_type_scat_dispersion_imag
_atom_type_scat_source
C C 0.0033 0.0016 'International Tables Vol C Tables 4.2.6.8 and 6.1.1.4'
H H 0.0000 0.0000 'International Tables Vol C Tables 4.2.6.8 and 6.1.1.4'
Cl Cl 0.1484 0.1585 'International Tables Vol C Tables 4.2.6.8 and 6.1.1.4'
N N 0.0061 0.0033 'International Tables Vol C Tables 4.2.6.8 and 6.1.1.4'

loop_
_geom_angle_atom_site_label_1
_geom_angle_atom_site_label_2
_geom_angle_atom_site_label_3
_geom_angle_site_symmetry_1
_geom_angle_site_symmetry_3
_geom_angle
_geom_angle_publ_flag
C2 C1 C6 . . 119.28(14) ?
C2 C1 N1 . . 115.14(14) ?
C6 C1 N1 . . 125.54(14) ?
C3 C2 C1 . . 120.38(16) ?
C3 C2 H2A . . 119.8 ?
C1 C2 H2A . . 119.8 ?
C2 C3 C4 . . 121.27(16) ?
C2 C3 H3A . . 119.4 ?
C4 C3 H3A . . 119.4 ?
C3 C4 C5 . . 117.74(15) ?
C3 C4 C14 . . 120.93(17) ?
C5 C4 C14 . . 121.33(18) ?
C6 C5 C4 . . 121.83(16) ?
C6 C5 H5A . . 119.1 ?
C4 C5 H5A . . 119.1 ?
C5 C6 C1 . . 119.47(15) ?
C5 C6 H6A . . 120.3 ?
C1 C6 H6A . . 120.3 ?
C15 C7 N2 . . 114.01(15) ?
C15 C7 C8 . . 123.11(15) ?
N2 C7 C8 . . 122.87(14) ?
C13 C8 C9 . . 116.98(16) ?
C13 C8 C7 . . 121.61(14) ?
C9 C8 C7 . . 121.38(15) ?
C10 C9 C8 . . 121.69(16) ?
C10 C9 H9A . . 119.2 ?
C8 C9 H9A . . 119.2 ?
C9 C10 C11 . . 121.48(15) ?
C9 C10 H10A . . 119.3 ?
C11 C10 H10A . . 119.3 ?
N3 C11 C10 . . 122.12(15) ?
N3 C11 C12 . . 121.30(16) ?
C10 C11 C12 . . 116.58(16) ?
C13 C12 C11 . . 121.43(16) ?
C13 C12 H12A . . 119.3 ?
C11 C12 H12A . . 119.3 ?
C12 C13 C8 . . 121.84(15) ?
C12 C13 H13A . . 119.1 ?
C8 C13 H13A . . 119.1 ?
C4 C14 H14A . . 109.5 ?
C4 C14 H14B . . 109.5 ?
H14A C14 H14B . . 109.5 ?
C4 C14 H14C . . 109.5 ?
H14A C14 H14C . . 109.5 ?
H14B C14 H14C . . 109.5 ?
C7 C15 Cl2 . . 123.03(14) ?
C7 C15 Cl1 . . 123.91(13) ?
Cl2 C15 Cl1 . . 113.06(10) ?
N3 C16 H16A . . 109.5 ?
N3 C16 H16B . . 109.5 ?
H16A C16 H16B . . 109.5 ?
N3 C16 H16C . . 109.5 ?
H16A C16 H16C . . 109.5 ?
H16B C16 H16C . . 109.5 ?
N3 C17 H17A . . 109.5 ?
N3 C17 H17B . . 109.5 ?
H17A C17 H17B . . 109.5 ?
N3 C17 H17C . . 109.5 ?
H17A C17 H17C . . 109.5 ?
H17B C17 H17C . . 109.5 ?
N2 N1 C1 . . 113.76(13) ?
N1 N2 C7 . . 113.53(14) ?
C11 N3 C17 . . 121.17(17) ?
C11 N3 C16 . . 120.75(18) ?
C17 N3 C16 . . 117.94(18) ?

loop_
_geom_bond_atom_site_label_1
_geom_bond_atom_site_label_2
_geom_bond_site_symmetry_2
_geom_bond_distance
_geom_bond_publ_flag
C1 C2 . 1.382(2) ?
C1 C6 . 1.391(2) ?
C1 N1 . 1.4251(19) ?
C2 C3 . 1.375(2) ?
C2 H2A . 0.9300 ?
C3 C4 . 1.385(3) ?
C3 H3A . 0.9300 ?
C4 C5 . 1.386(3) ?
C4 C14 . 1.507(2) ?
C5 C6 . 1.377(2) ?
C5 H5A . 0.9300 ?
C6 H6A . 0.9300 ?
C7 C15 . 1.340(2) ?
C7 N2 . 1.418(2) ?
C7 C8 . 1.480(2) ?
C8 C13 . 1.384(2) ?
C8 C9 . 1.393(2) ?
C9 C10 . 1.378(3) ?
C9 H9A . 0.9300 ?
C10 C11 . 1.393(2) ?
C10 H10A . 0.9300 ?
C11 N3 . 1.377(2) ?
C11 C12 . 1.405(2) ?
C12 C13 . 1.375(3) ?
C12 H12A . 0.9300 ?
C13 H13A . 0.9300 ?
C14 H14A . 0.9600 ?
C14 H14B . 0.9600 ?
C14 H14C . 0.9600 ?
C15 Cl2 . 1.7046(17) ?
C15 Cl1 . 1.7179(19) ?
C16 N3 . 1.439(3) ?
C16 H16A . 0.9600 ?
C16 H16B . 0.9600 ?
C16 H16C . 0.9600 ?
C17 N3 . 1.432(3) ?
C17 H17A . 0.9600 ?
C17 H17B . 0.9600 ?
C17 H17C . 0.9600 ?
N1 N2 . 1.2520(18) ?

loop_
_geom_hbond_atom_site_label_D
_geom_hbond_atom_site_label_H
_geom_hbond_atom_site_label_A
_geom_hbond_site_symmetry_A
_geom_hbond_distance_DH
_geom_hbond_distance_HA
_geom_hbond_distance_DA
_geom_hbond_angle_DHA
_geom_hbond_publ_flag
C15 Cl2 Cg1 2_676 1.7046(17) 3.6017(12) 4.065(2) 93.03(7) yes

loop_
_geom_torsion_atom_site_label_1
_geom_torsion_atom_site_label_2
_geom_torsion_atom_site_label_3
_geom_torsion_atom_site_label_4
_geom_torsion_site_symmetry_1
_geom_torsion_site_symmetry_2
_geom_torsion_site_symmetry_3
_geom_torsion_site_symmetry_4
_geom_torsion
_geom_torsion_publ_flag
C6 C1 C2 C3 . . . . 1.0(2) ?
N1 C1 C2 C3 . . . . -177.02(15) ?
C1 C2 C3 C4 . . . . 0.3(3) ?
C2 C3 C4 C5 . . . . -1.3(3) ?
C2 C3 C4 C14 . . . . 177.94(17) ?
C3 C4 C5 C6 . . . . 1.1(3) ?
C14 C4 C5 C6 . . . . -178.15(17) ?
C4 C5 C6 C1 . . . . 0.2(3) ?
C2 C1 C6 C5 . . . . -1.3(2) ?
N1 C1 C6 C5 . . . . 176.59(15) ?
C15 C7 C8 C13 . . . . 119.31(18) ?
N2 C7 C8 C13 . . . . -61.7(2) ?
C15 C7 C8 C9 . . . . -62.6(2) ?
N2 C7 C8 C9 . . . . 116.43(17) ?
C13 C8 C9 C10 . . . . 0.4(2) ?
C7 C8 C9 C10 . . . . -177.74(15) ?
C8 C9 C10 C11 . . . . -0.4(3) ?
C9 C10 C11 N3 . . . . 179.61(16) ?
C9 C10 C11 C12 . . . . 0.0(2) ?
N3 C11 C12 C13 . . . . -179.23(17) ?
C10 C11 C12 C13 . . . . 0.4(3) ?
C11 C12 C13 C8 . . . . -0.4(3) ?
C9 C8 C13 C12 . . . . -0.1(2) ?
C7 C8 C13 C12 . . . . 178.13(15) ?
N2 C7 C15 Cl2 . . . . 177.33(11) ?
C8 C7 C15 Cl2 . . . . -3.6(2) ?
N2 C7 C15 Cl1 . . . . -2.5(2) ?
C8 C7 C15 Cl1 . . . . 176.56(12) ?
C2 C1 N1 N2 . . . . -173.79(14) ?
C6 C1 N1 N2 . . . . 8.3(2) ?
C1 N1 N2 C7 . . . . -178.18(12) ?
C15 C7 N2 N1 . . . . 179.64(14) ?
C8 C7 N2 N1 . . . . 0.6(2) ?
C10 C11 N3 C17 . . . . 172.96(19) ?
C12 C11 N3 C17 . . . . -7.4(3) ?
C10 C11 N3 C16 . . . . -2.6(3) ?
C12 C11 N3 C16 . . . . 177.03(18) ?

_cod_database_fobs_code 2243445
